data_7053299
loop_
_publ_author_name
'Day, Jonathan'
'Marriott, Katie E. R.'
'Kilner, Colin A.'
'Halcrow, Malcolm A.'

_publ_section_title
;
 The effect of different ligand substituents on the chemistry of a
 zinc--pyrazole anion host
;
_journal_issue 1
_journal_name_full 'New Journal of Chemistry'
_journal_page_first 52
_journal_paper_doi 10.1039/b9nj00412b
_journal_volume 34
_journal_year 2010
_chemical_formula_moiety 'C27 H42 Cl N6 Zn, Cl O4'
_chemical_formula_sum 'C27 H42 Cl2 N6 O4 Zn'
_chemical_formula_weight 650.94
_chemical_name_systematic
;
Chloro-tris(5-cyclohexylpyrazole)zinc(II) perchlorate
;
_space_group_IT_number 15
_symmetry_cell_setting monoclinic
_symmetry_space_group_name_Hall '-C 2yc'
_symmetry_space_group_name_H-M 'C 1 2/c 1'
_atom_sites_solution_hydrogens geom
_atom_sites_solution_primary direct
_atom_sites_solution_secondary difmap
_audit_creation_method SHELXL-97
_cell_angle_alpha 90.00
_cell_angle_beta 126.019(5)
_cell_angle_gamma 90.00
_cell_formula_units_Z 8
_cell_length_a 24.414(3)
_cell_length_b 16.933(2)
_cell_length_c 19.071(4)
_cell_measurement_reflns_used 113573
_cell_measurement_temperature 150(2)
_cell_measurement_theta_max 27.56
_cell_measurement_theta_min 1.58
_cell_volume 6376.7(18)
_computing_cell_refinement 'APEX 2 software, Bruker Nonius 2004'
_computing_data_collection 'APEX 2 software, Bruker Nonius 2004'
_computing_data_reduction 'SAINT, Bruker Nonius 2004'
_computing_molecular_graphics 'XSEED (Barbour, 2003)'
_computing_publication_material 'local program'
_computing_structure_refinement 'SHELXL-97 (Sheldrick, 1997)'
_computing_structure_solution 'SHELXS-97 (Sheldrick, 1990)'
_diffrn_ambient_temperature 150(2)
_diffrn_detector_area_resol_mean '120 microns'
_diffrn_measured_fraction_theta_full 1.000
_diffrn_measured_fraction_theta_max 1.000
_diffrn_measurement_device_type 'Bruker X8 Apex diffractometer'
_diffrn_measurement_method 'Rotation images'
_diffrn_radiation_monochromator graphite
_diffrn_radiation_source 'rotating anode'
_diffrn_radiation_type MoK\a
_diffrn_radiation_wavelength 0.71073
_diffrn_reflns_av_R_equivalents 0.1083
_diffrn_reflns_av_sigmaI/netI 0.0554
_diffrn_reflns_limit_h_max 31
_diffrn_reflns_limit_h_min -31
_diffrn_reflns_limit_k_max 22
_diffrn_reflns_limit_k_min -22
_diffrn_reflns_limit_l_max 24
_diffrn_reflns_limit_l_min -24
_diffrn_reflns_number 113573
_diffrn_reflns_theta_full 27.56
_diffrn_reflns_theta_max 27.56
_diffrn_reflns_theta_min 1.58
_exptl_absorpt_coefficient_mu 0.979
_exptl_absorpt_correction_T_max 0.887
_exptl_absorpt_correction_T_min 0.698
_exptl_absorpt_correction_type multi-scan
_exptl_absorpt_process_details
;
Sheldrick, G. M. (2002). SADABS v. 2.03. University of
G/ottingen, Germany.
;
_exptl_crystal_colour Colourless
_exptl_crystal_density_diffrn 1.356
_exptl_crystal_density_method 'not measured'
_exptl_crystal_description Fragment
_exptl_crystal_F_000 2736
_exptl_crystal_size_max 0.12
_exptl_crystal_size_mid 0.02
_exptl_crystal_size_min 0.02
_refine_diff_density_max 0.801
_refine_diff_density_min -0.424
_refine_diff_density_rms 0.077
_refine_ls_extinction_method none
_refine_ls_goodness_of_fit_ref 1.027
_refine_ls_hydrogen_treatment constr
_refine_ls_matrix_type full
_refine_ls_number_parameters 361
_refine_ls_number_reflns 7384
_refine_ls_number_restraints 0
_refine_ls_restrained_S_all 1.027
_refine_ls_R_factor_all 0.0852
_refine_ls_R_factor_gt 0.0396
_refine_ls_shift/su_max 0.000
_refine_ls_shift/su_mean 0.000
_refine_ls_structure_factor_coef Fsqd
_refine_ls_weighting_details 'calc w=1/[\s^2^(Fo^2^)+(0.0226P)^2^+16.9045P] where P=(Fo^2^+2Fc^2^)/3'
_refine_ls_weighting_scheme calc
_refine_ls_wR_factor_gt 0.0724
_refine_ls_wR_factor_ref 0.0887
_reflns_number_gt 4934
_reflns_number_total 7384
_reflns_threshold_expression >2sigma(I)
_cod_data_source_file b9nj00412b.txt
_cod_data_source_block jd5
_cod_depositor_comments
;
The following automatic conversions were performed:

'_symmetry_cell_setting' value 'Monoclinic' changed to 'monoclinic'
according to /home/saulius/struct/CIF-dictionaries/cif_core.dic
dictionary named 'cif_core.dic' version 2.4.2 from 2011-04-26.

Automatic conversion script
Id: cif_fix_values 1891 2012-01-12 08:04:46Z andrius 
;
_cod_original_cell_volume 6376.6(18)
_cod_original_sg_symbol_H-M 'C 2/c'
_cod_database_code 7053299

loop_
_symmetry_equiv_pos_as_xyz
'x, y, z'
'-x, y, -z+1/2'
'x+1/2, y+1/2, z'
'-x+1/2, y+1/2, -z+1/2'
'-x, -y, -z'
'x, -y, z-1/2'
'-x+1/2, -y+1/2, -z'
'x+1/2, -y+1/2, z-1/2'

loop_
_atom_site_label
_atom_site_type_symbol
_atom_site_fract_x
_atom_site_fract_y
_atom_site_fract_z
_atom_site_U_iso_or_equiv
_atom_site_adp_type
_atom_site_occupancy
_atom_site_symmetry_multiplicity
_atom_site_calc_flag
_atom_site_refinement_flags
Zn1 Zn 0.100274(14) 0.723991(18) 0.25798(2) 0.01980(8) Uani 1 1 d .
Cl2 Cl 0.11537(3) 0.70981(4) 0.38867(4) 0.02487(16) Uani 1 1 d .
N3 N 0.05771(10) 0.82999(13) 0.20275(14) 0.0199(5) Uani 1 1 d .
N4 N -0.00935(10) 0.85312(13) 0.15028(14) 0.0212(5) Uani 1 1 d .
H4 H -0.0436 0.8213 0.1331 0.025 Uiso 1 1 calc R
C5 C -0.01634(13) 0.93107(16) 0.12815(16) 0.0211(6) Uani 1 1 d .
C6 C 0.04937(14) 0.96069(17) 0.16897(18) 0.0282(7) Uani 1 1 d .
H6 H 0.0618 1.0133 0.1668 0.034 Uiso 1 1 calc R
C7 C 0.09309(14) 0.89645(17) 0.21384(18) 0.0253(6) Uani 1 1 d .
H7 H 0.1411 0.8992 0.2475 0.030 Uiso 1 1 calc R
C8 C -0.08432(14) 0.97169(17) 0.06527(18) 0.0259(6) Uani 1 1 d .
H8 H -0.0821 1.0250 0.0895 0.031 Uiso 1 1 calc R
C9 C -0.09685(14) 0.98402(19) -0.02372(19) 0.0319(7) Uani 1 1 d .
H9A H -0.0588 1.0143 -0.0155 0.038 Uiso 1 1 calc R
H9B H -0.0988 0.9321 -0.0489 0.038 Uiso 1 1 calc R
C10 C -0.16394(15) 1.0291(2) -0.0869(2) 0.0425(9) Uani 1 1 d .
H10A H -0.1606 1.0826 -0.0637 0.051 Uiso 1 1 calc R
H10B H -0.1714 1.0350 -0.1436 0.051 Uiso 1 1 calc R
C11 C -0.22473(15) 0.98514(18) -0.0999(2) 0.0354(8) Uani 1 1 d .
H11A H -0.2664 1.0168 -0.1377 0.042 Uiso 1 1 calc R
H11B H -0.2312 0.9339 -0.1288 0.042 Uiso 1 1 calc R
C12 C -0.21306(16) 0.9707(2) -0.0125(2) 0.0464(9) Uani 1 1 d .
H12A H -0.2510 0.9391 -0.0221 0.056 Uiso 1 1 calc R
H12B H -0.2125 1.0220 0.0128 0.056 Uiso 1 1 calc R
C13 C -0.14488(14) 0.9264(2) 0.0527(2) 0.0366(8) Uani 1 1 d .
H13A H -0.1377 0.9213 0.1093 0.044 Uiso 1 1 calc R
H13B H -0.1473 0.8727 0.0307 0.044 Uiso 1 1 calc R
N14 N 0.05851(11) 0.62007(13) 0.19761(14) 0.0222(5) Uani 1 1 d .
N15 N 0.00690(10) 0.60686(13) 0.11146(13) 0.0196(5) Uani 1 1 d .
H15 H -0.0100 0.6435 0.0711 0.024 Uiso 1 1 calc R
C16 C -0.01484(13) 0.53030(15) 0.09622(17) 0.0193(6) Uani 1 1 d .
C17 C 0.02558(14) 0.49082(17) 0.17668(18) 0.0282(7) Uani 1 1 d .
H17 H 0.0236 0.4366 0.1878 0.034 Uiso 1 1 calc R
C18 C 0.06947(14) 0.54891(17) 0.23695(18) 0.0267(6) Uani 1 1 d .
H18 H 0.1024 0.5396 0.2971 0.032 Uiso 1 1 calc R
C19 C -0.07474(13) 0.50093(15) 0.00743(17) 0.0198(6) Uani 1 1 d .
H19 H -0.0581 0.4577 -0.0113 0.024 Uiso 1 1 calc R
C20 C -0.10566(14) 0.56596(17) -0.06249(18) 0.0280(7) Uani 1 1 d .
H20A H -0.0709 0.5854 -0.0695 0.034 Uiso 1 1 calc R
H20B H -0.1200 0.6109 -0.0436 0.034 Uiso 1 1 calc R
C21 C -0.16758(15) 0.53452(19) -0.15093(19) 0.0350(7) Uani 1 1 d .
H21A H -0.1875 0.5780 -0.1939 0.042 Uiso 1 1 calc R
H21B H -0.1526 0.4927 -0.1724 0.042 Uiso 1 1 calc R
C22 C -0.22179(14) 0.50069(19) -0.1413(2) 0.0346(7) Uani 1 1 d .
H22A H -0.2395 0.5435 -0.1244 0.041 Uiso 1 1 calc R
H22B H -0.2600 0.4791 -0.1976 0.041 Uiso 1 1 calc R
C23 C -0.19110(14) 0.43481(18) -0.07193(19) 0.0311(7) Uani 1 1 d .
H23A H -0.1770 0.3901 -0.0914 0.037 Uiso 1 1 calc R
H23B H -0.2260 0.4153 -0.0651 0.037 Uiso 1 1 calc R
C24 C -0.12923(14) 0.46512(17) 0.01646(19) 0.0269(6) Uani 1 1 d .
H24A H -0.1091 0.4209 0.0584 0.032 Uiso 1 1 calc R
H24B H -0.1441 0.5059 0.0391 0.032 Uiso 1 1 calc R
N25 N 0.19701(10) 0.73647(13) 0.29319(14) 0.0221(5) Uani 1 1 d .
N26 N 0.21813(11) 0.74195(14) 0.24052(14) 0.0252(5) Uani 1 1 d .
H26 H 0.1906 0.7428 0.1835 0.030 Uiso 1 1 calc R
C27 C 0.28746(13) 0.74592(16) 0.28775(19) 0.0249(6) Uani 1 1 d .
C28 C 0.31190(13) 0.74182(17) 0.37437(19) 0.0267(6) Uani 1 1 d .
H28 H 0.3580 0.7423 0.4233 0.032 Uiso 1 1 calc R
C29 C 0.25485(13) 0.73672(16) 0.37521(17) 0.0240(6) Uani 1 1 d .
H29 H 0.2565 0.7339 0.4262 0.029 Uiso 1 1 calc R
C30 C 0.32663(15) 0.75430(18) 0.2484(2) 0.0321(7) Uani 1 1 d .
H30 H 0.3629 0.7944 0.2842 0.039 Uiso 1 1 calc R
C31 C 0.28394(16) 0.7854(2) 0.1550(2) 0.0380(8) Uani 1 1 d .
H31A H 0.2639 0.8370 0.1528 0.046 Uiso 1 1 calc R
H31B H 0.2465 0.7482 0.1171 0.046 Uiso 1 1 calc R
C32 C 0.32837(19) 0.7953(2) 0.1210(2) 0.0519(10) Uani 1 1 d .
H32A H 0.2993 0.8123 0.0597 0.062 Uiso 1 1 calc R
H32B H 0.3627 0.8369 0.1550 0.062 Uiso 1 1 calc R
C33 C 0.36423(19) 0.7177(3) 0.1285(2) 0.0579(11) Uani 1 1 d .
H33A H 0.3299 0.6781 0.0888 0.069 Uiso 1 1 calc R
H33B H 0.3942 0.7271 0.1104 0.069 Uiso 1 1 calc R
C34 C 0.40593(17) 0.6852(2) 0.2204(2) 0.0482(9) Uani 1 1 d .
H34A H 0.4444 0.7212 0.2586 0.058 Uiso 1 1 calc R
H34B H 0.4247 0.6332 0.2210 0.058 Uiso 1 1 calc R
C35 C 0.36342(15) 0.67579(19) 0.2565(2) 0.0328(7) Uani 1 1 d .
H35A H 0.3935 0.6599 0.3182 0.039 Uiso 1 1 calc R
H35B H 0.3294 0.6335 0.2242 0.039 Uiso 1 1 calc R
Cl36 Cl 0.03248(3) 0.75433(4) -0.00983(4) 0.02552(16) Uani 1 1 d .
O37 O 0.09829(12) 0.7343(2) 0.06920(17) 0.0779(10) Uani 1 1 d .
O38 O -0.01781(10) 0.74811(12) 0.00897(14) 0.0357(5) Uani 1 1 d .
O39 O 0.01641(12) 0.69755(13) -0.07618(15) 0.0454(6) Uani 1 1 d .
O40 O 0.03190(13) 0.83346(14) -0.03838(19) 0.0583(7) Uani 1 1 d .

loop_
_atom_site_aniso_label
_atom_site_aniso_U_11
_atom_site_aniso_U_22
_atom_site_aniso_U_33
_atom_site_aniso_U_23
_atom_site_aniso_U_13
_atom_site_aniso_U_12
Zn1 0.01321(14) 0.02335(17) 0.01989(16) -0.00039(14) 0.00809(13) -0.00037(13)
Cl2 0.0241(3) 0.0305(4) 0.0221(3) 0.0012(3) 0.0147(3) 0.0026(3)
N3 0.0124(10) 0.0248(13) 0.0182(11) 0.0005(9) 0.0067(10) -0.0011(9)
N4 0.0143(11) 0.0244(13) 0.0214(12) 0.0011(10) 0.0084(10) -0.0010(9)
C5 0.0238(14) 0.0209(15) 0.0155(13) -0.0018(11) 0.0097(12) 0.0009(11)
C6 0.0255(15) 0.0226(16) 0.0301(16) 0.0001(12) 0.0128(14) -0.0060(12)
C7 0.0189(14) 0.0289(16) 0.0231(15) -0.0002(12) 0.0096(12) -0.0055(11)
C8 0.0246(15) 0.0221(15) 0.0268(15) -0.0022(12) 0.0127(13) 0.0030(11)
C9 0.0249(15) 0.0381(19) 0.0298(17) 0.0107(14) 0.0144(14) 0.0013(13)
C10 0.0266(17) 0.046(2) 0.0384(19) 0.0183(16) 0.0098(15) 0.0016(14)
C11 0.0221(15) 0.0297(17) 0.0398(19) 0.0094(14) 0.0101(14) 0.0043(12)
C12 0.0278(18) 0.062(2) 0.050(2) 0.0101(18) 0.0238(17) 0.0131(16)
C13 0.0230(16) 0.056(2) 0.0337(17) 0.0131(16) 0.0181(14) 0.0092(14)
N14 0.0183(11) 0.0259(13) 0.0197(12) -0.0020(10) 0.0096(10) -0.0008(9)
N15 0.0164(11) 0.0230(12) 0.0167(11) 0.0011(9) 0.0082(10) 0.0012(9)
C16 0.0199(13) 0.0189(14) 0.0237(14) -0.0007(11) 0.0154(12) 0.0008(10)
C17 0.0315(16) 0.0216(16) 0.0293(16) 0.0038(12) 0.0167(14) 0.0001(12)
C18 0.0240(15) 0.0282(16) 0.0217(15) 0.0037(12) 0.0100(13) 0.0019(12)
C19 0.0185(13) 0.0198(14) 0.0231(14) -0.0057(11) 0.0134(12) -0.0019(10)
C20 0.0278(16) 0.0265(16) 0.0242(15) -0.0017(12) 0.0121(13) -0.0078(12)
C21 0.0354(18) 0.0358(18) 0.0224(16) -0.0005(13) 0.0107(14) -0.0104(14)
C22 0.0232(16) 0.0358(19) 0.0317(17) -0.0039(14) 0.0090(14) -0.0042(13)
C23 0.0249(15) 0.0325(17) 0.0362(17) -0.0037(14) 0.0181(14) -0.0088(13)
C24 0.0231(15) 0.0295(16) 0.0288(16) 0.0007(13) 0.0157(13) -0.0020(12)
N25 0.0142(11) 0.0308(14) 0.0202(11) -0.0013(10) 0.0095(10) -0.0009(9)
N26 0.0206(12) 0.0363(15) 0.0190(11) 0.0034(10) 0.0118(10) 0.0036(10)
C27 0.0194(14) 0.0230(15) 0.0335(16) 0.0050(12) 0.0162(13) 0.0034(11)
C28 0.0139(13) 0.0297(17) 0.0282(15) 0.0020(12) 0.0078(12) -0.0011(11)
C29 0.0186(13) 0.0293(16) 0.0194(13) -0.0013(12) 0.0085(12) -0.0009(11)
C30 0.0288(16) 0.0349(18) 0.0394(18) 0.0054(14) 0.0238(15) 0.0036(13)
C31 0.0369(18) 0.040(2) 0.0430(19) 0.0121(16) 0.0266(16) 0.0051(15)
C32 0.051(2) 0.070(3) 0.047(2) 0.0189(19) 0.0354(19) -0.0008(19)
C33 0.050(2) 0.088(3) 0.054(2) -0.008(2) 0.040(2) -0.005(2)
C34 0.039(2) 0.061(2) 0.058(2) -0.0004(19) 0.0361(19) 0.0079(17)
C35 0.0278(16) 0.0378(18) 0.0377(18) 0.0033(14) 0.0220(15) 0.0051(13)
Cl36 0.0170(3) 0.0294(4) 0.0246(3) -0.0026(3) 0.0092(3) -0.0026(3)
O37 0.0204(13) 0.119(3) 0.0492(16) -0.0120(17) -0.0048(12) 0.0160(14)
O38 0.0349(12) 0.0399(13) 0.0433(13) 0.0086(10) 0.0291(11) 0.0066(9)
O39 0.0635(16) 0.0392(14) 0.0432(14) -0.0090(11) 0.0367(13) -0.0021(11)
O40 0.0742(18) 0.0282(14) 0.095(2) 0.0027(13) 0.0625(17) -0.0119(12)

loop_
_atom_type_symbol
_atom_type_description
_atom_type_scat_dispersion_real
_atom_type_scat_dispersion_imag
_atom_type_scat_source
C C 0.0033 0.0016 'International Tables Vol C Tables 4.2.6.8 and 6.1.1.4'
H H 0.0000 0.0000 'International Tables Vol C Tables 4.2.6.8 and 6.1.1.4'
N N 0.0061 0.0033 'International Tables Vol C Tables 4.2.6.8 and 6.1.1.4'
O O 0.0106 0.0060 'International Tables Vol C Tables 4.2.6.8 and 6.1.1.4'
Cl Cl 0.1484 0.1585 'International Tables Vol C Tables 4.2.6.8 and 6.1.1.4'
Zn Zn 0.2839 1.4301 'International Tables Vol C Tables 4.2.6.8 and 6.1.1.4'

loop_
_geom_angle_atom_site_label_1
_geom_angle_atom_site_label_2
_geom_angle_atom_site_label_3
_geom_angle
N14 Zn1 N3 122.78(8)
N14 Zn1 N25 111.98(9)
N3 Zn1 N25 102.60(9)
N14 Zn1 Cl2 103.39(7)
N3 Zn1 Cl2 111.12(6)
N25 Zn1 Cl2 103.61(6)
C7 N3 N4 104.6(2)
C7 N3 Zn1 124.57(17)
N4 N3 Zn1 130.79(16)
C5 N4 N3 112.2(2)
N4 C5 C6 106.3(2)
N4 C5 C8 124.0(2)
C6 C5 C8 129.5(3)
C5 C6 C7 105.8(2)
N3 C7 C6 111.1(2)
C5 C8 C9 110.1(2)
C5 C8 C13 113.3(2)
C9 C8 C13 109.9(2)
C10 C9 C8 110.9(3)
C11 C10 C9 111.3(3)
C12 C11 C10 110.8(3)
C11 C12 C13 111.8(3)
C8 C13 C12 110.9(3)
C18 N14 N15 105.0(2)
C18 N14 Zn1 125.98(18)
N15 N14 Zn1 128.43(17)
C16 N15 N14 112.1(2)
N15 C16 C17 106.4(2)
N15 C16 C19 122.9(2)
C17 C16 C19 130.6(2)
C18 C17 C16 105.4(2)
N14 C18 C17 111.1(2)
C16 C19 C20 112.8(2)
C16 C19 C24 109.0(2)
C20 C19 C24 110.9(2)
C19 C20 C21 111.3(2)
C22 C21 C20 110.6(2)
C23 C22 C21 110.5(2)
C22 C23 C24 111.4(2)
C23 C24 C19 111.0(2)
C29 N25 N26 105.0(2)
C29 N25 Zn1 126.49(18)
N26 N25 Zn1 128.44(16)
C27 N26 N25 111.8(2)
N26 C27 C28 106.2(2)
N26 C27 C30 124.5(3)
C28 C27 C30 129.2(3)
C27 C28 C29 106.3(2)
N25 C29 C28 110.7(2)
C27 C30 C31 114.0(2)
C27 C30 C35 111.2(2)
C31 C30 C35 111.5(3)
C30 C31 C32 110.7(3)
C33 C32 C31 111.5(3)
C34 C33 C32 112.0(3)
C33 C34 C35 112.2(3)
C34 C35 C30 111.3(3)
O40 Cl36 O39 110.44(15)
O40 Cl36 O37 111.50(18)
O39 Cl36 O37 108.50(16)
O40 Cl36 O38 109.51(14)
O39 Cl36 O38 109.23(13)
O37 Cl36 O38 107.58(16)

loop_
_geom_bond_atom_site_label_1
_geom_bond_atom_site_label_2
_geom_bond_distance
Zn1 N14 2.020(2)
Zn1 N3 2.031(2)
Zn1 N25 2.051(2)
Zn1 Cl2 2.3075(9)
N3 C7 1.357(3)
N3 N4 1.381(3)
N4 C5 1.366(3)
C5 C6 1.401(4)
C5 C8 1.525(4)
C6 C7 1.407(4)
C8 C9 1.551(4)
C8 C13 1.554(4)
C9 C10 1.548(4)
C10 C11 1.545(4)
C11 C12 1.535(5)
C12 C13 1.564(4)
N14 C18 1.360(3)
N14 N15 1.379(3)
N15 C16 1.366(3)
C16 C17 1.412(4)
C16 C19 1.530(4)
C17 C18 1.410(4)
C19 C20 1.542(4)
C19 C24 1.561(4)
C20 C21 1.554(4)
C21 C22 1.549(4)
C22 C23 1.546(4)
C23 C24 1.547(4)
N25 C29 1.357(3)
N25 N26 1.376(3)
N26 C27 1.374(3)
C27 C28 1.389(4)
C27 C30 1.531(4)
C28 C29 1.405(4)
C30 C31 1.534(4)
C30 C35 1.560(4)
C31 C32 1.565(4)
C32 C33 1.538(5)
C33 C34 1.520(5)
C34 C35 1.555(4)
Cl36 O40 1.443(2)
Cl36 O39 1.448(2)
Cl36 O37 1.456(2)
Cl36 O38 1.471(2)

loop_
_geom_hbond_atom_site_label_D
_geom_hbond_atom_site_label_H
_geom_hbond_atom_site_label_A
_geom_hbond_distance_DH
_geom_hbond_distance_HA
_geom_hbond_distance_DA
_geom_hbond_angle_DHA
_geom_hbond_site_symmetry_A
N4 H4 Cl2 0.88 2.44 3.298(2) 165.3 2
N15 H15 O38 0.88 2.08 2.919(3) 159.8 .
N26 H26 O37 0.88 2.02 2.830(3) 152.9 .
